data_4317191
loop_
_publ_author_name
'Liang Deng'
'Amit Majumdar'
'Wayne Lo'
'R. H. Holm'

_publ_contact_author_address
;Departemnt of Chemistry and Chemical Biology
12 Oxford Street
Cambridge, MA 02138
United States of America
;
_publ_contact_author_email holm@chemistry.harvard.edu
_publ_contact_author_name 'Prof. Richard H. Holm'
_publ_section_title
;
 Stabilization of 3:1 Site-Differentiated Cubane-Type Clusters in the
 [Fe4S4]1+ Core Oxidation State by Tertiary Phosphine Ligation: Synthesis,
 Core Structural Diversity, and S= 1/2 Ground States
;
_journal_name_full 'Inorganic Chemistry'
_journal_page_first 11118
_journal_page_last 11126
_journal_paper_doi 10.1021/ic101702b
_journal_volume 49
_journal_year 2010
_chemical_formula_moiety 'C33 H78 Fe4 O P3 S4 Si'
_chemical_formula_sum 'C33 H78 Fe4 O P3 S4 Si'
_chemical_formula_weight 963.62
_chemical_name_systematic
; 
 ? 
;
_space_group_IT_number 2
_symmetry_cell_setting triclinic
_symmetry_space_group_name_Hall '-P 1'
_symmetry_space_group_name_H-M 'P -1'
_atom_sites_solution_hydrogens geom
_atom_sites_solution_primary direct
_atom_sites_solution_secondary difmap
_audit_creation_method SHELXL-97
_cell_angle_alpha 88.265(2)
_cell_angle_beta 76.221(2)
_cell_angle_gamma 62.209(2)
_cell_formula_units_Z 2
_cell_length_a 12.0082(4)
_cell_length_b 12.0826(4)
_cell_length_c 19.6232(7)
_cell_measurement_reflns_used 9855
_cell_measurement_temperature 100(2)
_cell_measurement_theta_max 28.37
_cell_measurement_theta_min 2.28
_cell_volume 2435.41(15)
_computing_cell_refinement 'SAINT 7.46A (Bruker-AXS,2009)'
_computing_data_collection 'APEX2 v2009.3.0 (Bruker-AXS,2009)'
_computing_data_reduction 'SAINT 7.46A (Bruker-AXS,2009)'
_computing_molecular_graphics 'Bruker SHELXTL'
_computing_publication_material 'Bruker SHELXTL'
_computing_structure_refinement 'SHELXL-97 (Sheldrick, 2008)'
_computing_structure_solution 'SHELXS-97 (Sheldrick, 2008)'
_diffrn_ambient_temperature 100(2)
_diffrn_measured_fraction_theta_full 0.996
_diffrn_measured_fraction_theta_max 0.996
_diffrn_measurement_device_type 'CCD area detector'
_diffrn_measurement_method 'phi and omega scans'
_diffrn_radiation_monochromator graphite
_diffrn_radiation_source 'fine-focus sealed tube'
_diffrn_radiation_type MoK\a
_diffrn_radiation_wavelength 0.71073
_diffrn_reflns_av_R_equivalents 0.0350
_diffrn_reflns_av_sigmaI/netI 0.0305
_diffrn_reflns_limit_h_max 16
_diffrn_reflns_limit_h_min -16
_diffrn_reflns_limit_k_max 16
_diffrn_reflns_limit_k_min -16
_diffrn_reflns_limit_l_max 26
_diffrn_reflns_limit_l_min -26
_diffrn_reflns_number 41656
_diffrn_reflns_theta_full 28.39
_diffrn_reflns_theta_max 28.39
_diffrn_reflns_theta_min 1.07
_exptl_absorpt_coefficient_mu 1.485
_exptl_absorpt_correction_T_max 0.9852
_exptl_absorpt_correction_T_min 0.6631
_exptl_absorpt_correction_type multi-scan
_exptl_absorpt_process_details 'SADABS (Bruker, 2005)'
_exptl_crystal_colour Brown
_exptl_crystal_density_diffrn 1.314
_exptl_crystal_density_method 'not measured'
_exptl_crystal_description Block
_exptl_crystal_F_000 1108
_exptl_crystal_size_max 0.30
_exptl_crystal_size_mid 0.03
_exptl_crystal_size_min 0.01
_refine_diff_density_max 1.307
_refine_diff_density_min -0.511
_refine_diff_density_rms 0.069
_refine_ls_extinction_method none
_refine_ls_goodness_of_fit_ref 1.035
_refine_ls_hydrogen_treatment constr
_refine_ls_matrix_type full
_refine_ls_number_parameters 435
_refine_ls_number_reflns 12171
_refine_ls_number_restraints 0
_refine_ls_restrained_S_all 1.035
_refine_ls_R_factor_all 0.0347
_refine_ls_R_factor_gt 0.0296
_refine_ls_shift/su_max 0.002
_refine_ls_shift/su_mean 0.000
_refine_ls_structure_factor_coef Fsqd
_refine_ls_weighting_details 'calc w=1/[\s^2^(Fo^2^)+(0.0404P)^2^+1.3606P] where P=(Fo^2^+2Fc^2^)/3'
_refine_ls_weighting_scheme calc
_refine_ls_wR_factor_gt 0.0788
_refine_ls_wR_factor_ref 0.0843
_reflns_number_gt 10752
_reflns_number_total 12171
_reflns_threshold_expression >2sigma(I)
_cod_data_source_file ic101702b_si_001_12.cif
_cod_data_source_block '[Fe4S4(PPri3)3(OSiMe2tBu)]'
_cod_depositor_comments
;
The following automatic conversions were performed:

'_symmetry_cell_setting' value 'Triclinic' changed to 'triclinic'
according to the built-in table from CIF Core dictionary named
'cif_core.dic' version 2.4.1 from 2010-06-29.

Automatic conversion script
Id: cif_fix_values 1646 2011-03-28 12:23:43Z adriana 
;
_cod_original_cell_volume 2435.41(14)
_cod_database_code 4317191

loop_
_symmetry_equiv_pos_as_xyz
'x, y, z'
'-x, -y, -z'

loop_
_atom_site_label
_atom_site_type_symbol
_atom_site_fract_x
_atom_site_fract_y
_atom_site_fract_z
_atom_site_U_iso_or_equiv
_atom_site_adp_type
_atom_site_occupancy
_atom_site_symmetry_multiplicity
_atom_site_calc_flag
_atom_site_refinement_flags
_atom_site_disorder_assembly
_atom_site_disorder_group
Fe1 Fe 0.95720(2) 0.66135(2) 0.331955(13) 0.02559(6) Uani 1 1 d . . .
Fe2 Fe 0.99727(2) 0.64255(2) 0.191289(13) 0.02551(6) Uani 1 1 d . . .
Fe3 Fe 0.84271(2) 0.55766(2) 0.272932(13) 0.02504(6) Uani 1 1 d . . .
Fe4 Fe 1.10538(2) 0.43062(2) 0.258344(13) 0.02536(6) Uani 1 1 d . . .
S1 S 1.15017(4) 0.59934(5) 0.25126(2) 0.03060(9) Uani 1 1 d . . .
S2 S 0.80533(4) 0.76231(4) 0.27096(2) 0.02998(9) Uani 1 1 d . . .
S3 S 0.94274(4) 0.48216(4) 0.36078(2) 0.02776(9) Uani 1 1 d . . .
S4 S 0.99760(4) 0.45654(4) 0.17179(2) 0.02930(9) Uani 1 1 d . . .
P1 P 0.97069(5) 0.76152(4) 0.43027(2) 0.03040(10) Uani 1 1 d . . .
P2 P 1.05790(4) 0.73038(4) 0.08729(2) 0.02711(9) Uani 1 1 d . . .
P3 P 0.64508(5) 0.55097(5) 0.28658(3) 0.03586(11) Uani 1 1 d . . .
Si1 Si 1.39131(5) 0.17357(5) 0.21465(3) 0.04000(13) Uani 1 1 d . A .
O1 O 1.24869(14) 0.27866(14) 0.25537(9) 0.0484(4) Uani 1 1 d . . .
C1 C 0.8685(2) 0.75853(19) 0.51681(10) 0.0385(4) Uani 1 1 d . . .
H1 H 0.9168 0.6730 0.5322 0.046 Uiso 1 1 calc R . .
C2 C 0.7395(2) 0.7699(2) 0.50974(14) 0.0515(6) Uani 1 1 d . . .
H2A H 0.6924 0.7575 0.5549 0.077 Uiso 1 1 calc R . .
H2B H 0.7567 0.7059 0.4735 0.077 Uiso 1 1 calc R . .
H2C H 0.6867 0.8536 0.4962 0.077 Uiso 1 1 calc R . .
C3 C 0.8448(3) 0.8525(3) 0.57653(13) 0.0569(6) Uani 1 1 d . . .
H3A H 0.7871 0.9379 0.5673 0.085 Uiso 1 1 calc R . .
H3B H 0.9280 0.8466 0.5789 0.085 Uiso 1 1 calc R . .
H3C H 0.8043 0.8329 0.6214 0.085 Uiso 1 1 calc R . .
C4 C 0.9365(3) 0.92633(19) 0.42019(12) 0.0476(5) Uani 1 1 d . . .
H4 H 0.9435 0.9605 0.4639 0.057 Uiso 1 1 calc R . .
C5 C 0.7982(3) 1.0061(2) 0.41218(18) 0.0676(8) Uani 1 1 d . . .
H5A H 0.7810 1.0933 0.4077 0.101 Uiso 1 1 calc R . .
H5B H 0.7359 1.0029 0.4538 0.101 Uiso 1 1 calc R . .
H5C H 0.7889 0.9732 0.3700 0.101 Uiso 1 1 calc R . .
C6 C 1.0371(4) 0.9322(3) 0.35764(15) 0.0684(8) Uani 1 1 d . . .
H6A H 1.0394 0.8896 0.3152 0.103 Uiso 1 1 calc R . .
H6B H 1.1231 0.8905 0.3674 0.103 Uiso 1 1 calc R . .
H6C H 1.0132 1.0202 0.3502 0.103 Uiso 1 1 calc R . .
C7 C 1.14219(19) 0.6783(2) 0.43653(10) 0.0358(4) Uani 1 1 d . . .
H7 H 1.1962 0.6852 0.3908 0.043 Uiso 1 1 calc R . .
C8 C 1.1733(2) 0.7327(3) 0.49471(13) 0.0518(6) Uani 1 1 d . . .
H8A H 1.1319 0.7175 0.5408 0.078 Uiso 1 1 calc R . .
H8B H 1.1402 0.8233 0.4919 0.078 Uiso 1 1 calc R . .
H8C H 1.2678 0.6919 0.4885 0.078 Uiso 1 1 calc R . .
C9 C 1.1869(2) 0.5387(2) 0.44197(11) 0.0409(4) Uani 1 1 d . . .
H9A H 1.2797 0.4953 0.4406 0.061 Uiso 1 1 calc R . .
H9B H 1.1725 0.5040 0.4024 0.061 Uiso 1 1 calc R . .
H9C H 1.1372 0.5270 0.4864 0.061 Uiso 1 1 calc R . .
C10 C 0.5612(2) 0.6372(3) 0.21775(13) 0.0537(6) Uani 1 1 d . . .
H10 H 0.5441 0.7260 0.2244 0.064 Uiso 1 1 calc R . .
C11 C 0.6475(3) 0.5861(3) 0.14543(15) 0.0689(8) Uani 1 1 d . . .
H11A H 0.6630 0.5003 0.1357 0.103 Uiso 1 1 calc R . .
H11B H 0.7306 0.5852 0.1422 0.103 Uiso 1 1 calc R . .
H11C H 0.6055 0.6392 0.1109 0.103 Uiso 1 1 calc R . .
C12 C 0.4286(3) 0.6422(4) 0.22445(19) 0.0867(11) Uani 1 1 d . . .
H12A H 0.3898 0.6897 0.1875 0.130 Uiso 1 1 calc R . .
H12B H 0.3708 0.6834 0.2708 0.130 Uiso 1 1 calc R . .
H12C H 0.4408 0.5565 0.2194 0.130 Uiso 1 1 calc R . .
C13 C 0.6607(3) 0.3933(3) 0.27732(18) 0.0684(8) Uani 1 1 d . . .
H13 H 0.6610 0.3794 0.2273 0.082 Uiso 1 1 calc R . .
C14 C 0.7905(4) 0.2917(3) 0.2860(2) 0.0871(11) Uani 1 1 d . . .
H14A H 0.7952 0.2991 0.3347 0.131 Uiso 1 1 calc R . .
H14B H 0.8611 0.3011 0.2539 0.131 Uiso 1 1 calc R . .
H14C H 0.7993 0.2090 0.2751 0.131 Uiso 1 1 calc R . .
C15 C 0.5495(4) 0.3727(4) 0.3227(2) 0.1104(16) Uani 1 1 d . . .
H15A H 0.5613 0.2904 0.3080 0.166 Uiso 1 1 calc R . .
H15B H 0.4660 0.4386 0.3166 0.166 Uiso 1 1 calc R . .
H15C H 0.5504 0.3761 0.3724 0.166 Uiso 1 1 calc R . .
C16 C 0.52341(19) 0.6332(2) 0.37036(11) 0.0403(4) Uani 1 1 d . . .
H16 H 0.4469 0.6186 0.3739 0.048 Uiso 1 1 calc R . .
C17 C 0.5806(3) 0.5806(3) 0.43277(13) 0.0584(7) Uani 1 1 d . . .
H17A H 0.6578 0.5912 0.4291 0.088 Uiso 1 1 calc R . .
H17B H 0.6051 0.4910 0.4326 0.088 Uiso 1 1 calc R . .
H17C H 0.5157 0.6256 0.4767 0.088 Uiso 1 1 calc R . .
C18 C 0.4768(3) 0.7738(3) 0.37290(16) 0.0624(7) Uani 1 1 d . . .
H18A H 0.4174 0.8140 0.4190 0.094 Uiso 1 1 calc R . .
H18B H 0.4311 0.8086 0.3359 0.094 Uiso 1 1 calc R . .
H18C H 0.5516 0.7894 0.3654 0.094 Uiso 1 1 calc R . .
C19 C 1.0228(2) 0.6919(2) 0.00681(10) 0.0393(4) Uani 1 1 d . . .
H19 H 1.0943 0.6058 -0.0126 0.047 Uiso 1 1 calc R . .
C20 C 1.0245(4) 0.7770(3) -0.05236(13) 0.0655(8) Uani 1 1 d . . .
H20A H 1.0165 0.7431 -0.0946 0.098 Uiso 1 1 calc R . .
H20B H 1.1066 0.7808 -0.0630 0.098 Uiso 1 1 calc R . .
H20C H 0.9515 0.8617 -0.0374 0.098 Uiso 1 1 calc R . .
C21 C 0.8968(3) 0.6822(2) 0.02448(12) 0.0491(5) Uani 1 1 d . . .
H21A H 0.8233 0.7642 0.0447 0.074 Uiso 1 1 calc R . .
H21B H 0.9023 0.6201 0.0587 0.074 Uiso 1 1 calc R . .
H21C H 0.8841 0.6559 -0.0186 0.074 Uiso 1 1 calc R . .
C22 C 1.2359(2) 0.6713(2) 0.06810(13) 0.0520(6) Uani 1 1 d . . .
H22 H 1.2530 0.6893 0.1129 0.062 Uiso 1 1 calc R . .
C23 C 1.2952(3) 0.7320(4) 0.0116(2) 0.0976(14) Uani 1 1 d . . .
H23A H 1.3858 0.7040 0.0121 0.146 Uiso 1 1 calc R . .
H23B H 1.2456 0.8237 0.0212 0.146 Uiso 1 1 calc R . .
H23C H 1.2921 0.7074 -0.0348 0.146 Uiso 1 1 calc R . .
C24 C 1.3070(3) 0.5281(3) 0.05318(16) 0.0731(9) Uani 1 1 d . . .
H24A H 1.2951 0.5050 0.0090 0.110 Uiso 1 1 calc R . .
H24B H 1.2715 0.4912 0.0919 0.110 Uiso 1 1 calc R . .
H24C H 1.4000 0.4963 0.0491 0.110 Uiso 1 1 calc R . .
C25 C 0.9892(2) 0.90287(17) 0.09888(11) 0.0349(4) Uani 1 1 d . . .
H25 H 1.0260 0.9312 0.0549 0.042 Uiso 1 1 calc R . .
C26 C 0.8414(2) 0.9685(2) 0.11248(16) 0.0559(6) Uani 1 1 d . . .
H26A H 0.8044 0.9390 0.1545 0.084 Uiso 1 1 calc R . .
H26B H 0.8175 0.9491 0.0718 0.084 Uiso 1 1 calc R . .
H26C H 0.8075 1.0595 0.1199 0.084 Uiso 1 1 calc R . .
C27 C 1.0269(3) 0.9395(3) 0.16000(15) 0.0649(8) Uani 1 1 d . . .
H27A H 0.9934 1.0308 0.1645 0.097 Uiso 1 1 calc R . .
H27B H 1.1219 0.8974 0.1512 0.097 Uiso 1 1 calc R . .
H27C H 0.9896 0.9140 0.2037 0.097 Uiso 1 1 calc R . .
C28 C 1.3802(3) 0.0581(3) 0.15812(18) 0.0694(9) Uani 1 1 d . . .
C29 C 1.2977(4) 0.0039(4) 0.2063(3) 0.1124(17) Uani 1 1 d . A .
H29A H 1.2109 0.0725 0.2281 0.169 Uiso 1 1 calc R . .
H29B H 1.3405 -0.0387 0.2432 0.169 Uiso 1 1 calc R . .
H29C H 1.2899 -0.0564 0.1780 0.169 Uiso 1 1 calc R . .
C30A C 1.3284(7) 0.1384(7) 0.0921(4) 0.0718(7) Uani 0.509(9) 1 d P A 1
H30M H 1.2416 0.2096 0.1104 0.108 Uiso 0.509(9) 1 calc PR A 1
H30N H 1.3244 0.0835 0.0580 0.108 Uiso 0.509(9) 1 calc PR A 1
H30O H 1.3887 0.1696 0.0688 0.108 Uiso 0.509(9) 1 calc PR A 1
C30B C 1.2997(7) 0.1082(7) 0.1090(4) 0.0718(7) Uani 0.491(9) 1 d P A 2
H30P H 1.2143 0.1760 0.1336 0.108 Uiso 0.509(9) 1 calc PR A 2
H30Q H 1.2889 0.0413 0.0893 0.108 Uiso 0.509(9) 1 calc PR A 2
H30R H 1.3414 0.1413 0.0709 0.108 Uiso 0.509(9) 1 calc PR A 2
C31 C 1.5163(3) -0.0498(3) 0.1225(2) 0.0886(12) Uani 1 1 d . A .
H31A H 1.5072 -0.1104 0.0953 0.133 Uiso 1 1 calc R . .
H31B H 1.5614 -0.0918 0.1587 0.133 Uiso 1 1 calc R . .
H31C H 1.5667 -0.0156 0.0910 0.133 Uiso 1 1 calc R . .
C32 C 1.4833(3) 0.2472(3) 0.15866(18) 0.0718(7) Uani 1 1 d . . .
H32A H 1.4493 0.2753 0.1171 0.108 Uiso 1 1 calc R A .
H32B H 1.5757 0.1855 0.1436 0.108 Uiso 1 1 calc R . .
H32C H 1.4731 0.3195 0.1859 0.108 Uiso 1 1 calc R . .
C33 C 1.4838(2) 0.0867(2) 0.27989(14) 0.0525(6) Uani 1 1 d . . .
H33A H 1.4769 0.1470 0.3151 0.079 Uiso 1 1 calc R A .
H33B H 1.5754 0.0340 0.2555 0.079 Uiso 1 1 calc R . .
H33C H 1.4475 0.0336 0.3033 0.079 Uiso 1 1 calc R . .

loop_
_atom_site_aniso_label
_atom_site_aniso_U_11
_atom_site_aniso_U_22
_atom_site_aniso_U_33
_atom_site_aniso_U_23
_atom_site_aniso_U_13
_atom_site_aniso_U_12
Fe1 0.02832(12) 0.02758(12) 0.02236(12) 0.00030(9) -0.00616(9) -0.01443(10)
Fe2 0.02749(12) 0.02810(12) 0.02156(12) 0.00651(9) -0.00625(9) -0.01387(10)
Fe3 0.02272(11) 0.02880(12) 0.02513(12) 0.00328(9) -0.00605(9) -0.01347(9)
Fe4 0.02234(11) 0.02511(12) 0.02368(12) 0.00282(9) -0.00532(9) -0.00748(9)
S1 0.02760(19) 0.0421(2) 0.0281(2) 0.00613(18) -0.00776(16) -0.02122(18)
S2 0.02637(19) 0.02483(19) 0.0336(2) 0.00379(16) -0.00658(16) -0.00846(16)
S3 0.0311(2) 0.0305(2) 0.02248(19) 0.00644(15) -0.00675(15) -0.01547(17)
S4 0.0329(2) 0.0299(2) 0.0238(2) -0.00069(16) -0.00638(16) -0.01396(17)
P1 0.0423(2) 0.0280(2) 0.0255(2) 0.00171(17) -0.01008(18) -0.01954(19)
P2 0.0289(2) 0.0279(2) 0.0235(2) 0.00747(16) -0.00589(16) -0.01321(17)
P3 0.0324(2) 0.0477(3) 0.0356(3) -0.0007(2) -0.00468(19) -0.0271(2)
Si1 0.0302(3) 0.0326(3) 0.0442(3) 0.0070(2) -0.0078(2) -0.0054(2)
O1 0.0345(7) 0.0363(8) 0.0523(9) 0.0045(7) -0.0097(7) 0.0005(6)
C1 0.0425(10) 0.0358(10) 0.0297(9) -0.0014(8) -0.0020(8) -0.0155(8)
C2 0.0452(12) 0.0521(13) 0.0507(13) -0.0077(11) 0.0003(10) -0.0227(10)
C3 0.0626(15) 0.0627(15) 0.0353(12) -0.0149(11) -0.0030(10) -0.0247(13)
C4 0.0805(16) 0.0318(10) 0.0453(12) 0.0079(9) -0.0294(12) -0.0325(11)
C5 0.096(2) 0.0309(11) 0.081(2) 0.0098(12) -0.0483(18) -0.0224(13)
C6 0.122(3) 0.0618(16) 0.0547(15) 0.0209(13) -0.0304(16) -0.0676(19)
C7 0.0406(10) 0.0473(11) 0.0266(9) 0.0028(8) -0.0097(7) -0.0259(9)
C8 0.0568(13) 0.0636(15) 0.0472(13) -0.0022(11) -0.0226(11) -0.0336(12)
C9 0.0405(10) 0.0439(11) 0.0356(10) 0.0058(8) -0.0140(8) -0.0158(9)
C10 0.0432(12) 0.0779(17) 0.0492(13) 0.0086(12) -0.0208(10) -0.0319(12)
C11 0.0613(16) 0.104(2) 0.0488(15) 0.0199(15) -0.0256(13) -0.0402(17)
C12 0.0494(15) 0.152(4) 0.076(2) 0.010(2) -0.0296(15) -0.055(2)
C13 0.086(2) 0.0633(17) 0.0752(19) 0.0017(14) -0.0116(16) -0.0548(17)
C14 0.109(3) 0.0531(17) 0.117(3) 0.0316(18) -0.041(2) -0.0478(19)
C15 0.132(3) 0.117(3) 0.120(3) -0.016(3) 0.017(3) -0.111(3)
C16 0.0310(9) 0.0544(12) 0.0373(10) 0.0044(9) -0.0023(8) -0.0246(9)
C17 0.0522(13) 0.093(2) 0.0375(12) 0.0137(12) -0.0066(10) -0.0434(14)
C18 0.0485(13) 0.0559(15) 0.0629(17) -0.0045(13) 0.0046(12) -0.0166(12)
C19 0.0638(13) 0.0371(10) 0.0239(9) 0.0067(7) -0.0105(9) -0.0301(10)
C20 0.128(3) 0.0739(18) 0.0327(12) 0.0239(12) -0.0339(14) -0.0732(19)
C21 0.0715(15) 0.0576(14) 0.0403(12) 0.0163(10) -0.0300(11) -0.0417(12)
C22 0.0299(10) 0.0660(15) 0.0472(13) 0.0249(11) -0.0022(9) -0.0169(10)
C23 0.0450(15) 0.119(3) 0.106(3) 0.067(2) -0.0001(16) -0.0318(17)
C24 0.0463(13) 0.0660(17) 0.0553(16) 0.0147(13) 0.0060(12) 0.0061(12)
C25 0.0461(10) 0.0299(9) 0.0329(9) 0.0077(7) -0.0112(8) -0.0211(8)
C26 0.0470(12) 0.0317(10) 0.0718(17) 0.0087(11) -0.0062(12) -0.0090(9)
C27 0.109(2) 0.0523(14) 0.0571(16) 0.0099(12) -0.0397(16) -0.0494(16)
C28 0.0513(14) 0.0582(16) 0.079(2) -0.0192(14) -0.0252(14) -0.0042(12)
C29 0.086(3) 0.091(3) 0.186(5) -0.012(3) -0.048(3) -0.054(2)
C30A 0.0618(14) 0.0646(15) 0.0699(17) 0.0195(12) -0.0086(12) -0.0190(11)
C30B 0.0618(14) 0.0646(15) 0.0699(17) 0.0195(12) -0.0086(12) -0.0190(11)
C31 0.071(2) 0.0600(18) 0.098(3) -0.0317(18) -0.0202(18) 0.0006(15)
C32 0.0618(14) 0.0646(15) 0.0699(17) 0.0195(12) -0.0086(12) -0.0190(11)
C33 0.0423(11) 0.0440(12) 0.0590(15) 0.0130(11) -0.0191(11) -0.0081(10)

loop_
_atom_type_symbol
_atom_type_description
_atom_type_scat_dispersion_real
_atom_type_scat_dispersion_imag
_atom_type_scat_source
C C 0.0033 0.0016 'International Tables Vol C Tables 4.2.6.8 and 6.1.1.4'
H H 0.0000 0.0000 'International Tables Vol C Tables 4.2.6.8 and 6.1.1.4'
O O 0.0106 0.0060 'International Tables Vol C Tables 4.2.6.8 and 6.1.1.4'
Si Si 0.0817 0.0704 'International Tables Vol C Tables 4.2.6.8 and 6.1.1.4'
P P 0.1023 0.0942 'International Tables Vol C Tables 4.2.6.8 and 6.1.1.4'
S S 0.1246 0.1234 'International Tables Vol C Tables 4.2.6.8 and 6.1.1.4'
Fe Fe 0.3463 0.8444 'International Tables Vol C Tables 4.2.6.8 and 6.1.1.4'

loop_
_geom_angle_atom_site_label_1
_geom_angle_atom_site_label_2
_geom_angle_atom_site_label_3
_geom_angle
_geom_angle_site_symmetry_1
_geom_angle_site_symmetry_3
_geom_angle_publ_flag
S2 Fe1 S1 104.597(19) . . ?
S2 Fe1 S3 105.130(19) . . ?
S1 Fe1 S3 106.586(19) . . ?
S2 Fe1 P1 122.775(19) . . ?
S1 Fe1 P1 105.373(19) . . ?
S3 Fe1 P1 111.238(19) . . ?
S2 Fe1 Fe2 53.850(14) . . ?
S1 Fe1 Fe2 53.618(13) . . ?
S3 Fe1 Fe2 101.841(15) . . ?
P1 Fe1 Fe2 145.385(17) . . ?
S2 Fe1 Fe3 54.428(14) . . ?
S1 Fe1 Fe3 102.488(15) . . ?
S3 Fe1 Fe3 53.201(13) . . ?
P1 Fe1 Fe3 151.348(17) . . ?
Fe2 Fe1 Fe3 60.422(9) . . ?
S2 Fe1 Fe4 102.805(15) . . ?
S1 Fe1 Fe4 54.765(14) . . ?
S3 Fe1 Fe4 53.869(13) . . ?
P1 Fe1 Fe4 134.264(17) . . ?
Fe2 Fe1 Fe4 60.768(9) . . ?
Fe3 Fe1 Fe4 60.593(9) . . ?
S1 Fe2 S2 104.444(19) . . ?
S1 Fe2 S4 106.073(19) . . ?
S2 Fe2 S4 105.085(19) . . ?
S1 Fe2 P2 106.167(19) . . ?
S2 Fe2 P2 119.000(19) . . ?
S4 Fe2 P2 114.926(19) . . ?
S1 Fe2 Fe1 53.742(13) . . ?
S2 Fe2 Fe1 53.566(14) . . ?
S4 Fe2 Fe1 101.341(15) . . ?
P2 Fe2 Fe1 142.947(16) . . ?
S1 Fe2 Fe3 102.200(15) . . ?
S2 Fe2 Fe3 54.162(14) . . ?
S4 Fe2 Fe3 53.311(13) . . ?
P2 Fe2 Fe3 151.540(16) . . ?
Fe1 Fe2 Fe3 59.954(9) . . ?
S1 Fe2 Fe4 54.601(14) . . ?
S2 Fe2 Fe4 102.217(15) . . ?
S4 Fe2 Fe4 53.620(13) . . ?
P2 Fe2 Fe4 138.421(16) . . ?
Fe1 Fe2 Fe4 60.326(9) . . ?
Fe3 Fe2 Fe4 60.292(9) . . ?
S3 Fe3 S4 105.362(18) . . ?
S3 Fe3 S2 105.057(19) . . ?
S4 Fe3 S2 104.769(19) . . ?
S3 Fe3 P3 115.02(2) . . ?
S4 Fe3 P3 115.71(2) . . ?
S2 Fe3 P3 109.92(2) . . ?
S3 Fe3 Fe1 54.341(13) . . ?
S4 Fe3 Fe1 101.540(15) . . ?
S2 Fe3 Fe1 53.212(13) . . ?
P3 Fe3 Fe1 142.530(17) . . ?
S3 Fe3 Fe2 102.085(15) . . ?
S4 Fe3 Fe2 53.908(14) . . ?
S2 Fe3 Fe2 53.235(13) . . ?
P3 Fe3 Fe2 142.672(18) . . ?
Fe1 Fe3 Fe2 59.624(9) . . ?
S3 Fe3 Fe4 53.978(13) . . ?
S4 Fe3 Fe4 53.794(13) . . ?
S2 Fe3 Fe4 101.573(15) . . ?
P3 Fe3 Fe4 148.505(18) . . ?
Fe1 Fe3 Fe4 60.252(9) . . ?
Fe2 Fe3 Fe4 60.390(9) . . ?
O1 Fe4 S4 117.25(6) . . ?
O1 Fe4 S3 113.94(6) . . ?
S4 Fe4 S3 103.019(18) . . ?
O1 Fe4 S1 113.40(6) . . ?
S4 Fe4 S1 103.521(18) . . ?
S3 Fe4 S1 104.185(18) . . ?
O1 Fe4 Fe1 142.87(6) . . ?
S4 Fe4 Fe1 99.875(14) . . ?
S3 Fe4 Fe1 53.524(13) . . ?
S1 Fe4 Fe1 52.619(13) . . ?
O1 Fe4 Fe3 146.89(6) . . ?
S4 Fe4 Fe3 52.807(13) . . ?
S3 Fe4 Fe3 52.520(13) . . ?
S1 Fe4 Fe3 99.651(15) . . ?
Fe1 Fe4 Fe3 59.155(9) . . ?
O1 Fe4 Fe2 145.91(6) . . ?
S4 Fe4 Fe2 53.221(13) . . ?
S3 Fe4 Fe2 100.064(14) . . ?
S1 Fe4 Fe2 52.350(13) . . ?
Fe1 Fe4 Fe2 58.905(9) . . ?
Fe3 Fe4 Fe2 59.318(9) . . ?
Fe2 S1 Fe1 72.639(16) . . ?
Fe2 S1 Fe4 73.049(16) . . ?
Fe1 S1 Fe4 72.616(15) . . ?
Fe1 S2 Fe2 72.584(16) . . ?
Fe1 S2 Fe3 72.360(15) . . ?
Fe2 S2 Fe3 72.603(15) . . ?
Fe3 S3 Fe1 72.458(15) . . ?
Fe3 S3 Fe4 73.502(15) . . ?
Fe1 S3 Fe4 72.606(15) . . ?
Fe3 S4 Fe2 72.781(15) . . ?
Fe3 S4 Fe4 73.398(16) . . ?
Fe2 S4 Fe4 73.159(16) . . ?
C4 P1 C1 107.68(10) . . ?
C4 P1 C7 104.56(11) . . ?
C1 P1 C7 106.81(9) . . ?
C4 P1 Fe1 113.97(7) . . ?
C1 P1 Fe1 115.48(7) . . ?
C7 P1 Fe1 107.56(6) . . ?
C25 P2 C22 103.93(11) . . ?
C25 P2 C19 107.46(9) . . ?
C22 P2 C19 107.36(12) . . ?
C25 P2 Fe2 113.59(7) . . ?
C22 P2 Fe2 107.23(7) . . ?
C19 P2 Fe2 116.38(7) . . ?
C13 P3 C16 107.93(13) . . ?
C13 P3 C10 104.98(14) . . ?
C16 P3 C10 103.39(11) . . ?
C13 P3 Fe3 115.39(11) . . ?
C16 P3 Fe3 113.78(7) . . ?
C10 P3 Fe3 110.35(8) . . ?
O1 Si1 C33 109.60(10) . . ?
O1 Si1 C32 110.69(12) . . ?
C33 Si1 C32 107.99(14) . . ?
O1 Si1 C28 110.30(11) . . ?
C33 Si1 C28 108.51(13) . . ?
C32 Si1 C28 109.69(17) . . ?
Si1 O1 Fe4 149.90(11) . . ?
C2 C1 C3 110.58(18) . . ?
C2 C1 P1 111.26(16) . . ?
C3 C1 P1 116.10(17) . . ?
C2 C1 H1 106.1 . . ?
C3 C1 H1 106.1 . . ?
P1 C1 H1 106.1 . . ?
C1 C2 H2A 109.5 . . ?
C1 C2 H2B 109.5 . . ?
H2A C2 H2B 109.5 . . ?
C1 C2 H2C 109.5 . . ?
H2A C2 H2C 109.5 . . ?
H2B C2 H2C 109.5 . . ?
C1 C3 H3A 109.5 . . ?
C1 C3 H3B 109.5 . . ?
H3A C3 H3B 109.5 . . ?
C1 C3 H3C 109.5 . . ?
H3A C3 H3C 109.5 . . ?
H3B C3 H3C 109.5 . . ?
C5 C4 C6 111.4(2) . . ?
C5 C4 P1 110.38(17) . . ?
C6 C4 P1 110.34(18) . . ?
C5 C4 H4 108.2 . . ?
C6 C4 H4 108.2 . . ?
P1 C4 H4 108.2 . . ?
C4 C5 H5A 109.5 . . ?
C4 C5 H5B 109.5 . . ?
H5A C5 H5B 109.5 . . ?
C4 C5 H5C 109.5 . . ?
H5A C5 H5C 109.5 . . ?
H5B C5 H5C 109.5 . . ?
C4 C6 H6A 109.5 . . ?
C4 C6 H6B 109.5 . . ?
H6A C6 H6B 109.5 . . ?
C4 C6 H6C 109.5 . . ?
H6A C6 H6C 109.5 . . ?
H6B C6 H6C 109.5 . . ?
C9 C7 C8 110.45(18) . . ?
C9 C7 P1 110.75(14) . . ?
C8 C7 P1 115.89(15) . . ?
C9 C7 H7 106.4 . . ?
C8 C7 H7 106.4 . . ?
P1 C7 H7 106.4 . . ?
C7 C8 H8A 109.5 . . ?
C7 C8 H8B 109.5 . . ?
H8A C8 H8B 109.5 . . ?
C7 C8 H8C 109.5 . . ?
H8A C8 H8C 109.5 . . ?
H8B C8 H8C 109.5 . . ?
C7 C9 H9A 109.5 . . ?
C7 C9 H9B 109.5 . . ?
H9A C9 H9B 109.5 . . ?
C7 C9 H9C 109.5 . . ?
H9A C9 H9C 109.5 . . ?
H9B C9 H9C 109.5 . . ?
C11 C10 C12 110.9(2) . . ?
C11 C10 P3 111.23(19) . . ?
C12 C10 P3 113.9(2) . . ?
C11 C10 H10 106.8 . . ?
C12 C10 H10 106.8 . . ?
P3 C10 H10 106.8 . . ?
C10 C11 H11A 109.5 . . ?
C10 C11 H11B 109.5 . . ?
H11A C11 H11B 109.5 . . ?
C10 C11 H11C 109.5 . . ?
H11A C11 H11C 109.5 . . ?
H11B C11 H11C 109.5 . . ?
C10 C12 H12A 109.5 . . ?
C10 C12 H12B 109.5 . . ?
H12A C12 H12B 109.5 . . ?
C10 C12 H12C 109.5 . . ?
H12A C12 H12C 109.5 . . ?
H12B C12 H12C 109.5 . . ?
C14 C13 C15 110.0(3) . . ?
C14 C13 P3 112.1(2) . . ?
C15 C13 P3 116.8(2) . . ?
C14 C13 H13 105.7 . . ?
C15 C13 H13 105.7 . . ?
P3 C13 H13 105.7 . . ?
C13 C14 H14A 109.5 . . ?
C13 C14 H14B 109.5 . . ?
H14A C14 H14B 109.5 . . ?
C13 C14 H14C 109.5 . . ?
H14A C14 H14C 109.5 . . ?
H14B C14 H14C 109.5 . . ?
C13 C15 H15A 109.5 . . ?
C13 C15 H15B 109.5 . . ?
H15A C15 H15B 109.5 . . ?
C13 C15 H15C 109.5 . . ?
H15A C15 H15C 109.5 . . ?
H15B C15 H15C 109.5 . . ?
C18 C16 C17 109.9(2) . . ?
C18 C16 P3 111.32(16) . . ?
C17 C16 P3 110.26(16) . . ?
C18 C16 H16 108.4 . . ?
C17 C16 H16 108.4 . . ?
P3 C16 H16 108.4 . . ?
C16 C17 H17A 109.5 . . ?
C16 C17 H17B 109.5 . . ?
H17A C17 H17B 109.5 . . ?
C16 C17 H17C 109.5 . . ?
H17A C17 H17C 109.5 . . ?
H17B C17 H17C 109.5 . . ?
C16 C18 H18A 109.5 . . ?
C16 C18 H18B 109.5 . . ?
H18A C18 H18B 109.5 . . ?
C16 C18 H18C 109.5 . . ?
H18A C18 H18C 109.5 . . ?
H18B C18 H18C 109.5 . . ?
C21 C19 C20 111.2(2) . . ?
C21 C19 P2 111.34(14) . . ?
C20 C19 P2 115.41(15) . . ?
C21 C19 H19 106.1 . . ?
C20 C19 H19 106.1 . . ?
P2 C19 H19 106.1 . . ?
C19 C20 H20A 109.5 . . ?
C19 C20 H20B 109.5 . . ?
H20A C20 H20B 109.5 . . ?
C19 C20 H20C 109.5 . . ?
H20A C20 H20C 109.5 . . ?
H20B C20 H20C 109.5 . . ?
C19 C21 H21A 109.5 . . ?
C19 C21 H21B 109.5 . . ?
H21A C21 H21B 109.5 . . ?
C19 C21 H21C 109.5 . . ?
H21A C21 H21C 109.5 . . ?
H21B C21 H21C 109.5 . . ?
C23 C22 C24 111.1(2) . . ?
C23 C22 P2 117.24(18) . . ?
C24 C22 P2 109.8(2) . . ?
C23 C22 H22 105.9 . . ?
C24 C22 H22 105.9 . . ?
P2 C22 H22 105.9 . . ?
C22 C23 H23A 109.5 . . ?
C22 C23 H23B 109.5 . . ?
H23A C23 H23B 109.5 . . ?
C22 C23 H23C 109.5 . . ?
H23A C23 H23C 109.5 . . ?
H23B C23 H23C 109.5 . . ?
C22 C24 H24A 109.5 . . ?
C22 C24 H24B 109.5 . . ?
H24A C24 H24B 109.5 . . ?
C22 C24 H24C 109.5 . . ?
H24A C24 H24C 109.5 . . ?
H24B C24 H24C 109.5 . . ?
C27 C25 C26 109.6(2) . . ?
C27 C25 P2 109.97(15) . . ?
C26 C25 P2 111.25(14) . . ?
C27 C25 H25 108.7 . . ?
C26 C25 H25 108.7 . . ?
P2 C25 H25 108.7 . . ?
C25 C26 H26A 109.5 . . ?
C25 C26 H26B 109.5 . . ?
H26A C26 H26B 109.5 . . ?
C25 C26 H26C 109.5 . . ?
H26A C26 H26C 109.5 . . ?
H26B C26 H26C 109.5 . . ?
C25 C27 H27A 109.5 . . ?
C25 C27 H27B 109.5 . . ?
H27A C27 H27B 109.5 . . ?
C25 C27 H27C 109.5 . . ?
H27A C27 H27C 109.5 . . ?
H27B C27 H27C 109.5 . . ?
C30B C28 C31 112.0(4) . . ?
C30B C28 C29 97.4(5) . . ?
C31 C28 C29 109.8(3) . . ?
C30B C28 C30A 22.7(4) . . ?
C31 C28 C30A 104.2(4) . . ?
C29 C28 C30A 119.8(4) . . ?
C30B C28 Si1 117.4(4) . . ?
C31 C28 Si1 111.4(2) . . ?
C29 C28 Si1 107.8(2) . . ?
C30A C28 Si1 103.7(3) . . ?
C28 C29 H29A 109.5 . . ?
C28 C29 H29B 109.5 . . ?
H29A C29 H29B 109.5 . . ?
C28 C29 H29C 109.5 . . ?
H29A C29 H29C 109.5 . . ?
H29B C29 H29C 109.5 . . ?
C28 C30A H30M 109.5 . . ?
C28 C30A H30N 109.5 . . ?
H30M C30A H30N 109.5 . . ?
C28 C30A H30O 109.5 . . ?
H30M C30A H30O 109.5 . . ?
H30N C30A H30O 109.5 . . ?
C28 C30B H30P 109.5 . . ?
C28 C30B H30Q 109.5 . . ?
H30P C30B H30Q 109.5 . . ?
C28 C30B H30R 109.5 . . ?
H30P C30B H30R 109.5 . . ?
H30Q C30B H30R 109.5 . . ?
C28 C31 H31A 109.5 . . ?
C28 C31 H31B 109.5 . . ?
H31A C31 H31B 109.5 . . ?
C28 C31 H31C 109.5 . . ?
H31A C31 H31C 109.5 . . ?
H31B C31 H31C 109.5 . . ?
Si1 C32 H32A 109.5 . . ?
Si1 C32 H32B 109.5 . . ?
H32A C32 H32B 109.5 . . ?
Si1 C32 H32C 109.5 . . ?
H32A C32 H32C 109.5 . . ?
H32B C32 H32C 109.5 . . ?
Si1 C33 H33A 109.5 . . ?
Si1 C33 H33B 109.5 . . ?
H33A C33 H33B 109.5 . . ?
Si1 C33 H33C 109.5 . . ?
H33A C33 H33C 109.5 . . ?
H33B C33 H33C 109.5 . . ?

loop_
_geom_bond_atom_site_label_1
_geom_bond_atom_site_label_2
_geom_bond_distance
_geom_bond_site_symmetry_2
_geom_bond_publ_flag
Fe1 S2 2.2635(5) . ?
Fe1 S1 2.2679(5) . ?
Fe1 S3 2.2951(5) . ?
Fe1 P1 2.3846(5) . ?
Fe1 Fe2 2.6844(4) . ?
Fe1 Fe3 2.6934(3) . ?
Fe1 Fe4 2.7237(4) . ?
Fe2 S1 2.2643(5) . ?
Fe2 S2 2.2717(5) . ?
Fe2 S4 2.2893(5) . ?
Fe2 P2 2.3880(5) . ?
Fe2 Fe3 2.7060(3) . ?
Fe2 Fe4 2.7356(4) . ?
Fe3 S3 2.2619(5) . ?
Fe3 S4 2.2718(5) . ?
Fe3 S2 2.2989(5) . ?
Fe3 P3 2.3632(5) . ?
Fe3 Fe4 2.7329(3) . ?
Fe4 O1 1.8298(14) . ?
Fe4 S4 2.3011(5) . ?
Fe4 S3 2.3053(5) . ?
Fe4 S1 2.3312(5) . ?
P1 C4 1.851(2) . ?
P1 C1 1.853(2) . ?
P1 C7 1.857(2) . ?
P2 C25 1.8472(19) . ?
P2 C22 1.852(2) . ?
P2 C19 1.853(2) . ?
P3 C13 1.835(3) . ?
P3 C16 1.851(2) . ?
P3 C10 1.873(3) . ?
Si1 O1 1.6018(15) . ?
Si1 C33 1.866(2) . ?
Si1 C32 1.870(3) . ?
Si1 C28 1.880(3) . ?
C1 C2 1.530(3) . ?
C1 C3 1.537(3) . ?
C1 H1 1.0000 . ?
C2 H2A 0.9800 . ?
C2 H2B 0.9800 . ?
C2 H2C 0.9800 . ?
C3 H3A 0.9800 . ?
C3 H3B 0.9800 . ?
C3 H3C 0.9800 . ?
C4 C5 1.528(4) . ?
C4 C6 1.529(4) . ?
C4 H4 1.0000 . ?
C5 H5A 0.9800 . ?
C5 H5B 0.9800 . ?
C5 H5C 0.9800 . ?
C6 H6A 0.9800 . ?
C6 H6B 0.9800 . ?
C6 H6C 0.9800 . ?
C7 C9 1.522(3) . ?
C7 C8 1.534(3) . ?
C7 H7 1.0000 . ?
C8 H8A 0.9800 . ?
C8 H8B 0.9800 . ?
C8 H8C 0.9800 . ?
C9 H9A 0.9800 . ?
C9 H9B 0.9800 . ?
C9 H9C 0.9800 . ?
C10 C11 1.491(4) . ?
C10 C12 1.539(3) . ?
C10 H10 1.0000 . ?
C11 H11A 0.9800 . ?
C11 H11B 0.9800 . ?
C11 H11C 0.9800 . ?
C12 H12A 0.9800 . ?
C12 H12B 0.9800 . ?
C12 H12C 0.9800 . ?
C13 C14 1.516(5) . ?
C13 C15 1.539(4) . ?
C13 H13 1.0000 . ?
C14 H14A 0.9800 . ?
C14 H14B 0.9800 . ?
C14 H14C 0.9800 . ?
C15 H15A 0.9800 . ?
C15 H15B 0.9800 . ?
C15 H15C 0.9800 . ?
C16 C18 1.518(4) . ?
C16 C17 1.524(3) . ?
C16 H16 1.0000 . ?
C17 H17A 0.9800 . ?
C17 H17B 0.9800 . ?
C17 H17C 0.9800 . ?
C18 H18A 0.9800 . ?
C18 H18B 0.9800 . ?
C18 H18C 0.9800 . ?
C19 C21 1.529(3) . ?
C19 C20 1.531(3) . ?
C19 H19 1.0000 . ?
C20 H20A 0.9800 . ?
C20 H20B 0.9800 . ?
C20 H20C 0.9800 . ?
C21 H21A 0.9800 . ?
C21 H21B 0.9800 . ?
C21 H21C 0.9800 . ?
C22 C23 1.529(3) . ?
C22 C24 1.531(4) . ?
C22 H22 1.0000 . ?
C23 H23A 0.9800 . ?
C23 H23B 0.9800 . ?
C23 H23C 0.9800 . ?
C24 H24A 0.9800 . ?
C24 H24B 0.9800 . ?
C24 H24C 0.9800 . ?
C25 C27 1.522(3) . ?
C25 C26 1.525(3) . ?
C25 H25 1.0000 . ?
C26 H26A 0.9800 . ?
C26 H26B 0.9800 . ?
C26 H26C 0.9800 . ?
C27 H27A 0.9800 . ?
C27 H27B 0.9800 . ?
C27 H27C 0.9800 . ?
C28 C30B 1.447(8) . ?
C28 C31 1.543(4) . ?
C28 C29 1.558(6) . ?
C28 C30A 1.660(8) . ?
C29 H29A 0.9800 . ?
C29 H29B 0.9800 . ?
C29 H29C 0.9800 . ?
C30A H30M 0.9800 . ?
C30A H30N 0.9800 . ?
C30A H30O 0.9800 . ?
C30B H30P 0.9800 . ?
C30B H30Q 0.9800 . ?
C30B H30R 0.9800 . ?
C31 H31A 0.9800 . ?
C31 H31B 0.9800 . ?
C31 H31C 0.9800 . ?
C32 H32A 0.9800 . ?
C32 H32B 0.9800 . ?
C32 H32C 0.9800 . ?
C33 H33A 0.9800 . ?
C33 H33B 0.9800 . ?
C33 H33C 0.9800 . ?

loop_
_geom_torsion_atom_site_label_1
_geom_torsion_atom_site_label_2
_geom_torsion_atom_site_label_3
_geom_torsion_atom_site_label_4
_geom_torsion
_geom_torsion_site_symmetry_1
_geom_torsion_site_symmetry_2
_geom_torsion_site_symmetry_3
_geom_torsion_site_symmetry_4
_geom_torsion_publ_flag
S2 Fe1 Fe2 S1 157.80(2) . . . . ?
S3 Fe1 Fe2 S1 -101.99(2) . . . . ?
P1 Fe1 Fe2 S1 60.81(3) . . . . ?
Fe3 Fe1 Fe2 S1 -136.635(18) . . . . ?
Fe4 Fe1 Fe2 S1 -65.865(17) . . . . ?
S1 Fe1 Fe2 S2 -157.80(2) . . . . ?
S3 Fe1 Fe2 S2 100.20(2) . . . . ?
P1 Fe1 Fe2 S2 -97.00(3) . . . . ?
Fe3 Fe1 Fe2 S2 65.560(16) . . . . ?
Fe4 Fe1 Fe2 S2 136.331(18) . . . . ?
S2 Fe1 Fe2 S4 -100.48(2) . . . . ?
S1 Fe1 Fe2 S4 101.72(2) . . . . ?
S3 Fe1 Fe2 S4 -0.28(2) . . . . ?
P1 Fe1 Fe2 S4 162.53(3) . . . . ?
Fe3 Fe1 Fe2 S4 -34.918(14) . . . . ?
Fe4 Fe1 Fe2 S4 35.852(14) . . . . ?
S2 Fe1 Fe2 P2 91.28(3) . . . . ?
S1 Fe1 Fe2 P2 -66.52(3) . . . . ?
S3 Fe1 Fe2 P2 -168.52(3) . . . . ?
P1 Fe1 Fe2 P2 -5.71(4) . . . . ?
Fe3 Fe1 Fe2 P2 156.84(3) . . . . ?
Fe4 Fe1 Fe2 P2 -132.39(3) . . . . ?
S2 Fe1 Fe2 Fe3 -65.560(16) . . . . ?
S1 Fe1 Fe2 Fe3 136.635(18) . . . . ?
S3 Fe1 Fe2 Fe3 34.641(14) . . . . ?
P1 Fe1 Fe2 Fe3 -162.56(3) . . . . ?
Fe4 Fe1 Fe2 Fe3 70.771(10) . . . . ?
S2 Fe1 Fe2 Fe4 -136.331(18) . . . . ?
S1 Fe1 Fe2 Fe4 65.865(17) . . . . ?
S3 Fe1 Fe2 Fe4 -36.130(14) . . . . ?
P1 Fe1 Fe2 Fe4 126.67(3) . . . . ?
Fe3 Fe1 Fe2 Fe4 -70.771(10) . . . . ?
S2 Fe1 Fe3 S3 -159.35(2) . . . . ?
S1 Fe1 Fe3 S3 101.51(2) . . . . ?
P1 Fe1 Fe3 S3 -64.81(4) . . . . ?
Fe2 Fe1 Fe3 S3 135.991(17) . . . . ?
Fe4 Fe1 Fe3 S3 64.936(15) . . . . ?
S2 Fe1 Fe3 S4 99.92(2) . . . . ?
S1 Fe1 Fe3 S4 0.77(2) . . . . ?
S3 Fe1 Fe3 S4 -100.74(2) . . . . ?
P1 Fe1 Fe3 S4 -165.55(3) . . . . ?
Fe2 Fe1 Fe3 S4 35.255(15) . . . . ?
Fe4 Fe1 Fe3 S4 -35.800(15) . . . . ?
S1 Fe1 Fe3 S2 -99.15(2) . . . . ?
S3 Fe1 Fe3 S2 159.35(2) . . . . ?
P1 Fe1 Fe3 S2 94.54(4) . . . . ?
Fe2 Fe1 Fe3 S2 -64.660(16) . . . . ?
Fe4 Fe1 Fe3 S2 -135.715(18) . . . . ?
S2 Fe1 Fe3 P3 -73.97(3) . . . . ?
S1 Fe1 Fe3 P3 -173.11(3) . . . . ?
S3 Fe1 Fe3 P3 85.38(3) . . . . ?
P1 Fe1 Fe3 P3 20.57(5) . . . . ?
Fe2 Fe1 Fe3 P3 -138.63(3) . . . . ?
Fe4 Fe1 Fe3 P3 150.32(3) . . . . ?
S2 Fe1 Fe3 Fe2 64.660(16) . . . . ?
S1 Fe1 Fe3 Fe2 -34.486(15) . . . . ?
S3 Fe1 Fe3 Fe2 -135.991(17) . . . . ?
P1 Fe1 Fe3 Fe2 159.20(4) . . . . ?
Fe4 Fe1 Fe3 Fe2 -71.055(10) . . . . ?
S2 Fe1 Fe3 Fe4 135.715(18) . . . . ?
S1 Fe1 Fe3 Fe4 36.569(15) . . . . ?
S3 Fe1 Fe3 Fe4 -64.936(15) . . . . ?
P1 Fe1 Fe3 Fe4 -129.75(4) . . . . ?
Fe2 Fe1 Fe3 Fe4 71.055(10) . . . . ?
S1 Fe2 Fe3 S3 -0.76(2) . . . . ?
S2 Fe2 Fe3 S3 -99.88(2) . . . . ?
S4 Fe2 Fe3 S3 100.32(2) . . . . ?
P2 Fe2 Fe3 S3 174.56(3) . . . . ?
Fe1 Fe2 Fe3 S3 -35.261(14) . . . . ?
Fe4 Fe2 Fe3 S3 35.566(14) . . . . ?
S1 Fe2 Fe3 S4 -101.08(2) . . . . ?
S2 Fe2 Fe3 S4 159.79(2) . . . . ?
P2 Fe2 Fe3 S4 74.24(4) . . . . ?
Fe1 Fe2 Fe3 S4 -135.583(18) . . . . ?
Fe4 Fe2 Fe3 S4 -64.756(16) . . . . ?
S1 Fe2 Fe3 S2 99.13(2) . . . . ?
S4 Fe2 Fe3 S2 -159.79(2) . . . . ?
P2 Fe2 Fe3 S2 -85.56(4) . . . . ?
Fe1 Fe2 Fe3 S2 64.623(16) . . . . ?
Fe4 Fe2 Fe3 S2 135.450(18) . . . . ?
S1 Fe2 Fe3 P3 172.97(3) . . . . ?
S2 Fe2 Fe3 P3 73.84(3) . . . . ?
S4 Fe2 Fe3 P3 -85.96(3) . . . . ?
P2 Fe2 Fe3 P3 -11.72(5) . . . . ?
Fe1 Fe2 Fe3 P3 138.46(3) . . . . ?
Fe4 Fe2 Fe3 P3 -150.71(3) . . . . ?
S1 Fe2 Fe3 Fe1 34.505(15) . . . . ?
S2 Fe2 Fe3 Fe1 -64.623(16) . . . . ?
S4 Fe2 Fe3 Fe1 135.583(18) . . . . ?
P2 Fe2 Fe3 Fe1 -150.18(3) . . . . ?
Fe4 Fe2 Fe3 Fe1 70.827(10) . . . . ?
S1 Fe2 Fe3 Fe4 -36.322(15) . . . . ?
S2 Fe2 Fe3 Fe4 -135.450(18) . . . . ?
S4 Fe2 Fe3 Fe4 64.756(16) . . . . ?
P2 Fe2 Fe3 Fe4 138.99(3) . . . . ?
Fe1 Fe2 Fe3 Fe4 -70.827(10) . . . . ?
S2 Fe1 Fe4 O1 178.54(9) . . . . ?
S1 Fe1 Fe4 O1 79.57(9) . . . . ?
S3 Fe1 Fe4 O1 -81.93(9) . . . . ?
P1 Fe1 Fe4 O1 3.18(10) . . . . ?
Fe2 Fe1 Fe4 O1 143.67(9) . . . . ?
Fe3 Fe1 Fe4 O1 -145.84(9) . . . . ?
S2 Fe1 Fe4 S4 -0.57(2) . . . . ?
S1 Fe1 Fe4 S4 -99.54(2) . . . . ?
S3 Fe1 Fe4 S4 98.96(2) . . . . ?
P1 Fe1 Fe4 S4 -175.93(2) . . . . ?
Fe2 Fe1 Fe4 S4 -35.443(15) . . . . ?
Fe3 Fe1 Fe4 S4 35.052(15) . . . . ?
S2 Fe1 Fe4 S3 -99.52(2) . . . . ?
S1 Fe1 Fe4 S3 161.51(2) . . . . ?
P1 Fe1 Fe4 S3 85.11(3) . . . . ?
Fe2 Fe1 Fe4 S3 -134.399(17) . . . . ?
Fe3 Fe1 Fe4 S3 -63.904(16) . . . . ?
S2 Fe1 Fe4 S1 98.97(2) . . . . ?
S3 Fe1 Fe4 S1 -161.51(2) . . . . ?
P1 Fe1 Fe4 S1 -76.40(3) . . . . ?
Fe2 Fe1 Fe4 S1 64.093(16) . . . . ?
Fe3 Fe1 Fe4 S1 134.588(18) . . . . ?
S2 Fe1 Fe4 Fe3 -35.621(15) . . . . ?
S1 Fe1 Fe4 Fe3 -134.588(18) . . . . ?
S3 Fe1 Fe4 Fe3 63.904(16) . . . . ?
P1 Fe1 Fe4 Fe3 149.02(2) . . . . ?
Fe2 Fe1 Fe4 Fe3 -70.495(10) . . . . ?
S2 Fe1 Fe4 Fe2 34.874(15) . . . . ?
S1 Fe1 Fe4 Fe2 -64.093(16) . . . . ?
S3 Fe1 Fe4 Fe2 134.399(17) . . . . ?
P1 Fe1 Fe4 Fe2 -140.49(2) . . . . ?
Fe3 Fe1 Fe4 Fe2 70.495(10) . . . . ?
S3 Fe3 Fe4 O1 76.14(10) . . . . ?
S4 Fe3 Fe4 O1 -83.61(10) . . . . ?
S2 Fe3 Fe4 O1 176.45(10) . . . . ?
P3 Fe3 Fe4 O1 -3.14(11) . . . . ?
Fe1 Fe3 Fe4 O1 141.65(10) . . . . ?
Fe2 Fe3 Fe4 O1 -148.54(10) . . . . ?
S3 Fe3 Fe4 S4 159.75(2) . . . . ?
S2 Fe3 Fe4 S4 -99.94(2) . . . . ?
P3 Fe3 Fe4 S4 80.47(4) . . . . ?
Fe1 Fe3 Fe4 S4 -134.742(18) . . . . ?
Fe2 Fe3 Fe4 S4 -64.932(16) . . . . ?
S4 Fe3 Fe4 S3 -159.75(2) . . . . ?
S2 Fe3 Fe4 S3 100.31(2) . . . . ?
P3 Fe3 Fe4 S3 -79.28(4) . . . . ?
Fe1 Fe3 Fe4 S3 65.504(16) . . . . ?
Fe2 Fe3 Fe4 S3 135.315(17) . . . . ?
S3 Fe3 Fe4 S1 -100.54(2) . . . . ?
S4 Fe3 Fe4 S1 99.71(2) . . . . ?
S2 Fe3 Fe4 S1 -0.23(2) . . . . ?
P3 Fe3 Fe4 S1 -179.82(3) . . . . ?
Fe1 Fe3 Fe4 S1 -35.032(14) . . . . ?
Fe2 Fe3 Fe4 S1 34.779(14) . . . . ?
S3 Fe3 Fe4 Fe1 -65.504(16) . . . . ?
S4 Fe3 Fe4 Fe1 134.742(18) . . . . ?
S2 Fe3 Fe4 Fe1 34.805(15) . . . . ?
P3 Fe3 Fe4 Fe1 -144.79(3) . . . . ?
Fe2 Fe3 Fe4 Fe1 69.811(10) . . . . ?
S3 Fe3 Fe4 Fe2 -135.315(17) . . . . ?
S4 Fe3 Fe4 Fe2 64.932(16) . . . . ?
S2 Fe3 Fe4 Fe2 -35.006(15) . . . . ?
P3 Fe3 Fe4 Fe2 145.40(3) . . . . ?
Fe1 Fe3 Fe4 Fe2 -69.811(10) . . . . ?
S1 Fe2 Fe4 O1 -75.83(10) . . . . ?
S2 Fe2 Fe4 O1 -174.99(10) . . . . ?
S4 Fe2 Fe4 O1 85.15(10) . . . . ?
P2 Fe2 Fe4 O1 -2.46(11) . . . . ?
Fe1 Fe2 Fe4 O1 -140.35(10) . . . . ?
Fe3 Fe2 Fe4 O1 149.43(10) . . . . ?
S1 Fe2 Fe4 S4 -160.98(2) . . . . ?
S2 Fe2 Fe4 S4 99.86(2) . . . . ?
P2 Fe2 Fe4 S4 -87.61(3) . . . . ?
Fe1 Fe2 Fe4 S4 134.498(17) . . . . ?
Fe3 Fe2 Fe4 S4 64.275(16) . . . . ?
S1 Fe2 Fe4 S3 100.22(2) . . . . ?
S2 Fe2 Fe4 S3 1.06(2) . . . . ?
S4 Fe2 Fe4 S3 -98.80(2) . . . . ?
P2 Fe2 Fe4 S3 173.58(2) . . . . ?
Fe1 Fe2 Fe4 S3 35.697(14) . . . . ?
Fe3 Fe2 Fe4 S3 -34.525(14) . . . . ?
S2 Fe2 Fe4 S1 -99.16(2) . . . . ?
S4 Fe2 Fe4 S1 160.98(2) . . . . ?
P2 Fe2 Fe4 S1 73.36(3) . . . . ?
Fe1 Fe2 Fe4 S1 -64.523(16) . . . . ?
Fe3 Fe2 Fe4 S1 -134.745(18) . . . . ?
S1 Fe2 Fe4 Fe1 64.523(16) . . . . ?
S2 Fe2 Fe4 Fe1 -34.639(15) . . . . ?
S4 Fe2 Fe4 Fe1 -134.498(17) . . . . ?
P2 Fe2 Fe4 Fe1 137.89(3) . . . . ?
Fe3 Fe2 Fe4 Fe1 -70.222(10) . . . . ?
S1 Fe2 Fe4 Fe3 134.745(18) . . . . ?
S2 Fe2 Fe4 Fe3 35.583(15) . . . . ?
S4 Fe2 Fe4 Fe3 -64.275(16) . . . . ?
P2 Fe2 Fe4 Fe3 -151.89(3) . . . . ?
Fe1 Fe2 Fe4 Fe3 70.222(10) . . . . ?
S2 Fe2 S1 Fe1 18.291(19) . . . . ?
S4 Fe2 S1 Fe1 -92.434(18) . . . . ?
P2 Fe2 S1 Fe1 144.870(17) . . . . ?
Fe3 Fe2 S1 Fe1 -37.453(15) . . . . ?
Fe4 Fe2 S1 Fe1 -76.587(14) . . . . ?
S2 Fe2 S1 Fe4 94.878(18) . . . . ?
S4 Fe2 S1 Fe4 -15.847(18) . . . . ?
P2 Fe2 S1 Fe4 -138.543(17) . . . . ?
Fe1 Fe2 S1 Fe4 76.587(14) . . . . ?
Fe3 Fe2 S1 Fe4 39.134(14) . . . . ?
S2 Fe1 S1 Fe2 -18.374(19) . . . . ?
S3 Fe1 S1 Fe2 92.664(18) . . . . ?
P1 Fe1 S1 Fe2 -149.048(18) . . . . ?
Fe3 Fe1 S1 Fe2 37.708(15) . . . . ?
Fe4 Fe1 S1 Fe2 77.161(14) . . . . ?
S2 Fe1 S1 Fe4 -95.535(18) . . . . ?
S3 Fe1 S1 Fe4 15.503(18) . . . . ?
P1 Fe1 S1 Fe4 133.791(18) . . . . ?
Fe2 Fe1 S1 Fe4 -77.161(14) . . . . ?
Fe3 Fe1 S1 Fe4 -39.453(14) . . . . ?
O1 Fe4 S1 Fe2 143.69(6) . . . . ?
S4 Fe4 S1 Fe2 15.574(18) . . . . ?
S3 Fe4 S1 Fe2 -91.870(18) . . . . ?
Fe1 Fe4 S1 Fe2 -76.618(14) . . . . ?
Fe3 Fe4 S1 Fe2 -38.286(14) . . . . ?
O1 Fe4 S1 Fe1 -139.69(6) . . . . ?
S4 Fe4 S1 Fe1 92.192(18) . . . . ?
S3 Fe4 S1 Fe1 -15.252(18) . . . . ?
Fe3 Fe4 S1 Fe1 38.332(14) . . . . ?
Fe2 Fe4 S1 Fe1 76.618(14) . . . . ?
S1 Fe1 S2 Fe2 18.317(19) . . . . ?
S3 Fe1 S2 Fe2 -93.768(18) . . . . ?
P1 Fe1 S2 Fe2 137.89(2) . . . . ?
Fe3 Fe1 S2 Fe2 -76.758(14) . . . . ?
Fe4 Fe1 S2 Fe2 -38.165(15) . . . . ?
S1 Fe1 S2 Fe3 95.075(18) . . . . ?
S3 Fe1 S2 Fe3 -17.010(18) . . . . ?
P1 Fe1 S2 Fe3 -145.35(2) . . . . ?
Fe2 Fe1 S2 Fe3 76.758(14) . . . . ?
Fe4 Fe1 S2 Fe3 38.593(14) . . . . ?
S1 Fe2 S2 Fe1 -18.334(19) . . . . ?
S4 Fe2 S2 Fe1 93.105(18) . . . . ?
P2 Fe2 S2 Fe1 -136.468(19) . . . . ?
Fe3 Fe2 S2 Fe1 76.436(14) . . . . ?
Fe4 Fe2 S2 Fe1 37.868(15) . . . . ?
S1 Fe2 S2 Fe3 -94.770(18) . . . . ?
S4 Fe2 S2 Fe3 16.670(19) . . . . ?
P2 Fe2 S2 Fe3 147.096(19) . . . . ?
Fe1 Fe2 S2 Fe3 -76.436(14) . . . . ?
Fe4 Fe2 S2 Fe3 -38.568(15) . . . . ?
S3 Fe3 S2 Fe1 17.262(18) . . . . ?
S4 Fe3 S2 Fe1 -93.509(18) . . . . ?
P3 Fe3 S2 Fe1 141.546(19) . . . . ?
Fe2 Fe3 S2 Fe1 -76.732(14) . . . . ?
Fe4 Fe3 S2 Fe1 -38.228(14) . . . . ?
S3 Fe3 S2 Fe2 93.994(18) . . . . ?
S4 Fe3 S2 Fe2 -16.776(19) . . . . ?
P3 Fe3 S2 Fe2 -141.722(19) . . . . ?
Fe1 Fe3 S2 Fe2 76.732(14) . . . . ?
Fe4 Fe3 S2 Fe2 38.504(15) . . . . ?
S4 Fe3 S3 Fe1 93.338(18) . . . . ?
S2 Fe3 S3 Fe1 -17.007(18) . . . . ?
P3 Fe3 S3 Fe1 -138.00(2) . . . . ?
Fe2 Fe3 S3 Fe1 37.806(14) . . . . ?
Fe4 Fe3 S3 Fe1 76.505(14) . . . . ?
S4 Fe3 S3 Fe4 16.833(19) . . . . ?
S2 Fe3 S3 Fe4 -93.512(18) . . . . ?
P3 Fe3 S3 Fe4 145.50(2) . . . . ?
Fe1 Fe3 S3 Fe4 -76.505(14) . . . . ?
Fe2 Fe3 S3 Fe4 -38.700(14) . . . . ?
S2 Fe1 S3 Fe3 17.287(18) . . . . ?
S1 Fe1 S3 Fe3 -93.380(18) . . . . ?
P1 Fe1 S3 Fe3 152.256(18) . . . . ?
Fe2 Fe1 S3 Fe3 -38.124(14) . . . . ?
Fe4 Fe1 S3 Fe3 -77.697(14) . . . . ?
S2 Fe1 S3 Fe4 94.984(18) . . . . ?
S1 Fe1 S3 Fe4 -15.683(18) . . . . ?
P1 Fe1 S3 Fe4 -130.047(19) . . . . ?
Fe2 Fe1 S3 Fe4 39.572(14) . . . . ?
Fe3 Fe1 S3 Fe4 77.697(14) . . . . ?
O1 Fe4 S3 Fe3 -144.53(6) . . . . ?
S4 Fe4 S3 Fe3 -16.436(18) . . . . ?
S1 Fe4 S3 Fe3 91.380(18) . . . . ?
Fe1 Fe4 S3 Fe3 76.313(14) . . . . ?
Fe2 Fe4 S3 Fe3 37.895(14) . . . . ?
O1 Fe4 S3 Fe1 139.16(6) . . . . ?
S4 Fe4 S3 Fe1 -92.749(17) . . . . ?
S1 Fe4 S3 Fe1 15.068(18) . . . . ?
Fe3 Fe4 S3 Fe1 -76.313(14) . . . . ?
Fe2 Fe4 S3 Fe1 -38.417(14) . . . . ?
S3 Fe3 S4 Fe2 -93.923(18) . . . . ?
S2 Fe3 S4 Fe2 16.628(18) . . . . ?
P3 Fe3 S4 Fe2 137.83(2) . . . . ?
Fe1 Fe3 S4 Fe2 -38.044(14) . . . . ?
Fe4 Fe3 S4 Fe2 -77.049(14) . . . . ?
S3 Fe3 S4 Fe4 -16.873(19) . . . . ?
S2 Fe3 S4 Fe4 93.677(18) . . . . ?
P3 Fe3 S4 Fe4 -145.12(2) . . . . ?
Fe1 Fe3 S4 Fe4 39.006(15) . . . . ?
Fe2 Fe3 S4 Fe4 77.049(14) . . . . ?
S1 Fe2 S4 Fe3 93.416(18) . . . . ?
S2 Fe2 S4 Fe3 -16.858(19) . . . . ?
P2 Fe2 S4 Fe3 -149.620(18) . . . . ?
Fe1 Fe2 S4 Fe3 38.163(14) . . . . ?
Fe4 Fe2 S4 Fe3 77.366(14) . . . . ?
S1 Fe2 S4 Fe4 16.050(19) . . . . ?
S2 Fe2 S4 Fe4 -94.224(18) . . . . ?
P2 Fe2 S4 Fe4 133.014(18) . . . . ?
Fe1 Fe2 S4 Fe4 -39.204(14) . . . . ?
Fe3 Fe2 S4 Fe4 -77.366(14) . . . . ?
O1 Fe4 S4 Fe3 142.36(6) . . . . ?
S3 Fe4 S4 Fe3 16.372(18) . . . . ?
S1 Fe4 S4 Fe3 -91.947(18) . . . . ?
Fe1 Fe4 S4 Fe3 -38.242(14) . . . . ?
Fe2 Fe4 S4 Fe3 -76.556(14) . . . . ?
O1 Fe4 S4 Fe2 -141.08(6) . . . . ?
S3 Fe4 S4 Fe2 92.928(17) . . . . ?
S1 Fe4 S4 Fe2 -15.391(18) . . . . ?
Fe1 Fe4 S4 Fe2 38.314(14) . . . . ?
Fe3 Fe4 S4 Fe2 76.556(14) . . . . ?
S2 Fe1 P1 C4 -38.08(10) . . . . ?
S1 Fe1 P1 C4 81.12(10) . . . . ?
S3 Fe1 P1 C4 -163.76(10) . . . . ?
Fe2 Fe1 P1 C4 34.32(10) . . . . ?
Fe3 Fe1 P1 C4 -112.74(10) . . . . ?
Fe4 Fe1 P1 C4 136.54(10) . . . . ?
S2 Fe1 P1 C1 87.37(8) . . . . ?
S1 Fe1 P1 C1 -153.43(8) . . . . ?
S3 Fe1 P1 C1 -38.31(8) . . . . ?
Fe2 Fe1 P1 C1 159.77(8) . . . . ?
Fe3 Fe1 P1 C1 12.71(9) . . . . ?
Fe4 Fe1 P1 C1 -98.01(8) . . . . ?
S2 Fe1 P1 C7 -153.50(7) . . . . ?
S1 Fe1 P1 C7 -34.30(7) . . . . ?
S3 Fe1 P1 C7 80.82(7) . . . . ?
Fe2 Fe1 P1 C7 -81.09(7) . . . . ?
Fe3 Fe1 P1 C7 131.84(7) . . . . ?
Fe4 Fe1 P1 C7 21.12(7) . . . . ?
S1 Fe2 P2 C25 -89.14(7) . . . . ?
S2 Fe2 P2 C25 28.10(8) . . . . ?
S4 Fe2 P2 C25 153.95(7) . . . . ?
Fe1 Fe2 P2 C25 -38.78(8) . . . . ?
Fe3 Fe2 P2 C25 95.63(8) . . . . ?
Fe4 Fe2 P2 C25 -143.55(7) . . . . ?
S1 Fe2 P2 C22 25.10(10) . . . . ?
S2 Fe2 P2 C22 142.33(10) . . . . ?
S4 Fe2 P2 C22 -91.82(10) . . . . ?
Fe1 Fe2 P2 C22 75.46(10) . . . . ?
Fe3 Fe2 P2 C22 -150.14(10) . . . . ?
Fe4 Fe2 P2 C22 -29.31(10) . . . . ?
S1 Fe2 P2 C19 145.27(8) . . . . ?
S2 Fe2 P2 C19 -97.50(8) . . . . ?
S4 Fe2 P2 C19 28.35(9) . . . . ?
Fe1 Fe2 P2 C19 -164.37(8) . . . . ?
Fe3 Fe2 P2 C19 -29.97(9) . . . . ?
Fe4 Fe2 P2 C19 90.86(9) . . . . ?
S3 Fe3 P3 C13 -69.55(12) . . . . ?
S4 Fe3 P3 C13 53.76(12) . . . . ?
S2 Fe3 P3 C13 172.15(12) . . . . ?
Fe1 Fe3 P3 C13 -132.90(12) . . . . ?
Fe2 Fe3 P3 C13 117.22(12) . . . . ?
Fe4 Fe3 P3 C13 -8.28(13) . . . . ?
S3 Fe3 P3 C16 56.00(8) . . . . ?
S4 Fe3 P3 C16 179.32(8) . . . . ?
S2 Fe3 P3 C16 -62.29(8) . . . . ?
Fe1 Fe3 P3 C16 -7.34(9) . . . . ?
Fe2 Fe3 P3 C16 -117.22(8) . . . . ?
Fe4 Fe3 P3 C16 117.28(8) . . . . ?
S3 Fe3 P3 C10 171.68(10) . . . . ?
S4 Fe3 P3 C10 -65.00(10) . . . . ?
S2 Fe3 P3 C10 53.39(10) . . . . ?
Fe1 Fe3 P3 C10 108.34(10) . . . . ?
Fe2 Fe3 P3 C10 -1.54(10) . . . . ?
Fe4 Fe3 P3 C10 -127.04(10) . . . . ?
C33 Si1 O1 Fe4 151.6(2) . . . . ?
C32 Si1 O1 Fe4 32.6(3) . . . . ?
C28 Si1 O1 Fe4 -89.0(3) . . . . ?
S4 Fe4 O1 Si1 59.6(2) . . . . ?
S3 Fe4 O1 Si1 -180.0(2) . . . . ?
S1 Fe4 O1 Si1 -61.0(2) . . . . ?
Fe1 Fe4 O1 Si1 -119.4(2) . . . . ?
Fe3 Fe4 O1 Si1 122.6(2) . . . . ?
Fe2 Fe4 O1 Si1 -4.2(3) . . . . ?
C4 P1 C1 C2 93.15(17) . . . . ?
C7 P1 C1 C2 -155.02(15) . . . . ?
Fe1 P1 C1 C2 -35.48(17) . . . . ?
C4 P1 C1 C3 -34.5(2) . . . . ?
C7 P1 C1 C3 77.34(19) . . . . ?
Fe1 P1 C1 C3 -163.11(15) . . . . ?
C1 P1 C4 C5 -68.3(2) . . . . ?
C7 P1 C4 C5 178.36(18) . . . . ?
Fe1 P1 C4 C5 61.2(2) . . . . ?
C1 P1 C4 C6 168.13(18) . . . . ?
C7 P1 C4 C6 54.78(19) . . . . ?
Fe1 P1 C4 C6 -62.39(19) . . . . ?
C4 P1 C7 C9 -177.59(14) . . . . ?
C1 P1 C7 C9 68.44(15) . . . . ?
Fe1 P1 C7 C9 -56.10(14) . . . . ?
C4 P1 C7 C8 55.60(19) . . . . ?
C1 P1 C7 C8 -58.37(19) . . . . ?
Fe1 P1 C7 C8 177.09(15) . . . . ?
C13 P3 C10 C11 -68.9(2) . . . . ?
C16 P3 C10 C11 178.1(2) . . . . ?
Fe3 P3 C10 C11 56.0(2) . . . . ?
C13 P3 C10 C12 57.4(3) . . . . ?
C16 P3 C10 C12 -55.7(3) . . . . ?
Fe3 P3 C10 C12 -177.7(2) . . . . ?
C16 P3 C13 C14 -109.8(3) . . . . ?
C10 P3 C13 C14 140.4(3) . . . . ?
Fe3 P3 C13 C14 18.7(3) . . . . ?
C16 P3 C13 C15 18.4(3) . . . . ?
C10 P3 C13 C15 -91.4(3) . . . . ?
Fe3 P3 C13 C15 146.9(3) . . . . ?
C13 P3 C16 C18 -164.3(2) . . . . ?
C10 P3 C16 C18 -53.4(2) . . . . ?
Fe3 P3 C16 C18 66.32(18) . . . . ?
C13 P3 C16 C17 73.5(2) . . . . ?
C10 P3 C16 C17 -175.62(17) . . . . ?
Fe3 P3 C16 C17 -55.92(18) . . . . ?
C25 P2 C19 C21 -93.75(16) . . . . ?
C22 P2 C19 C21 154.98(16) . . . . ?
Fe2 P2 C19 C21 34.88(18) . . . . ?
C25 P2 C19 C20 34.2(2) . . . . ?
C22 P2 C19 C20 -77.0(2) . . . . ?
Fe2 P2 C19 C20 162.85(18) . . . . ?
C25 P2 C22 C23 -48.9(3) . . . . ?
C19 P2 C22 C23 64.8(3) . . . . ?
Fe2 P2 C22 C23 -169.5(3) . . . . ?
C25 P2 C22 C24 -176.95(17) . . . . ?
C19 P2 C22 C24 -63.28(19) . . . . ?
Fe2 P2 C22 C24 62.47(19) . . . . ?
C22 P2 C25 C27 -60.7(2) . . . . ?
C19 P2 C25 C27 -174.25(18) . . . . ?
Fe2 P2 C25 C27 55.54(19) . . . . ?
C22 P2 C25 C26 177.79(17) . . . . ?
C19 P2 C25 C26 64.20(18) . . . . ?
Fe2 P2 C25 C26 -66.01(17) . . . . ?
O1 Si1 C28 C30B 53.2(5) . . . . ?
C33 Si1 C28 C30B 173.3(4) . . . . ?
C32 Si1 C28 C30B -68.9(5) . . . . ?
O1 Si1 C28 C31 -175.8(2) . . . . ?
C33 Si1 C28 C31 -55.7(3) . . . . ?
C32 Si1 C28 C31 62.0(3) . . . . ?
O1 Si1 C28 C29 -55.3(2) . . . . ?
C33 Si1 C28 C29 64.8(2) . . . . ?
C32 Si1 C28 C29 -177.5(2) . . . . ?
O1 Si1 C28 C30A 72.7(3) . . . . ?
C33 Si1 C28 C30A -167.2(3) . . . . ?
C32 Si1 C28 C30A -49.5(3) . . . . ?
